data_8102487
loop_
_publ_author_name
'Jianlan Suo'

_publ_section_title
;
 Crystal structure of
 bis[4-chloro-6-bromo-2-(cyclohexylaminmethyl)phenolato]copper(II),
 Cu(C13H14BrClNO)2
;
_journal_issue 1
_journal_name_full 'Zeitschrift f\"ur Kristallographie - New Crystal Structures'
_journal_page_first 25
_journal_volume 225
_journal_year 2010
_chemical_formula_moiety 'C26 H28 Br2 Cl2 Cu N2 O2'
_chemical_formula_sum 'C26 H28 Br2 Cl2 Cu N2 O2'
_chemical_formula_weight 694.76
_space_group_IT_number 14
_symmetry_cell_setting monoclinic
_symmetry_space_group_name_Hall '-P 2ybc'
_symmetry_space_group_name_H-M 'P 1 21/c 1'
_atom_sites_solution_hydrogens geom
_atom_sites_solution_primary direct
_atom_sites_solution_secondary difmap
_audit_creation_method SHELXL-97
_cell_angle_alpha 90.00
_cell_angle_beta 92.4160(10)
_cell_angle_gamma 90.00
_cell_formula_units_Z 4
_cell_length_a 15.1616(17)
_cell_length_b 12.7608(14)
_cell_length_c 14.0486(15)
_cell_measurement_reflns_used 4045
_cell_measurement_temperature 298(2)
_cell_measurement_theta_max 25.134
_cell_measurement_theta_min 2.51
_cell_volume 2715.6(5)
_computing_cell_refinement 'Bruker SMART'
_computing_data_collection 'Bruker SMART'
_computing_data_reduction 'Bruker SHELXTL'
_computing_molecular_graphics 'Bruker SHELXTL'
_computing_publication_material 'Bruker SHELXTL'
_computing_structure_refinement 'SHELXL-97 (Sheldrick, 1997)'
_computing_structure_solution 'SHELXS-97 (Sheldrick, 1990)'
_diffrn_ambient_temperature 298(2)
_diffrn_measured_fraction_theta_full 0.998
_diffrn_measured_fraction_theta_max 0.998
_diffrn_measurement_device_type 'CCD area detector'
_diffrn_measurement_method 'phi and omega scans'
_diffrn_radiation_monochromator graphite
_diffrn_radiation_source 'fine-focus sealed tube'
_diffrn_radiation_type MoK\a
_diffrn_radiation_wavelength 0.71073
_diffrn_reflns_av_R_equivalents 0.0648
_diffrn_reflns_av_sigmaI/netI 0.0666
_diffrn_reflns_limit_h_max 17
_diffrn_reflns_limit_h_min -18
_diffrn_reflns_limit_k_max 15
_diffrn_reflns_limit_k_min -13
_diffrn_reflns_limit_l_max 16
_diffrn_reflns_limit_l_min -16
_diffrn_reflns_number 13562
_diffrn_reflns_theta_full 25.02
_diffrn_reflns_theta_max 25.02
_diffrn_reflns_theta_min 1.34
_exptl_absorpt_coefficient_mu 3.971
_exptl_absorpt_correction_T_max 0.7418
_exptl_absorpt_correction_T_min 0.5351
_exptl_absorpt_correction_type multi-scan
_exptl_absorpt_process_details sadabs
_exptl_crystal_colour brown
_exptl_crystal_density_diffrn 1.699
_exptl_crystal_density_method 'not measured'
_exptl_crystal_description block
_exptl_crystal_F_000 1388
_exptl_crystal_size_max 0.18
_exptl_crystal_size_mid 0.12
_exptl_crystal_size_min 0.08
_refine_diff_density_max 0.840
_refine_diff_density_min -0.591
_refine_diff_density_rms 0.097
_refine_ls_extinction_method none
_refine_ls_goodness_of_fit_ref 1.021
_refine_ls_hydrogen_treatment constr
_refine_ls_matrix_type full
_refine_ls_number_parameters 333
_refine_ls_number_reflns 4790
_refine_ls_number_restraints 0
_refine_ls_restrained_S_all 1.021
_refine_ls_R_factor_all 0.0925
_refine_ls_R_factor_gt 0.0501
_refine_ls_shift/su_max 0.001
_refine_ls_shift/su_mean 0.000
_refine_ls_structure_factor_coef Fsqd
_refine_ls_weighting_details 'calc w=1/[\s^2^(Fo^2^)+(0.0789P)^2^+0.7755P] where P=(Fo^2^+2Fc^2^)/3'
_refine_ls_weighting_scheme calc
_refine_ls_wR_factor_gt 0.1297
_refine_ls_wR_factor_ref 0.1512
_reflns_number_gt 2953
_reflns_number_total 4790
_reflns_threshold_expression >2sigma(I)
_cod_data_source_file 1267-2676.cff
_cod_data_source_block 090429f
_cod_depositor_comments
;
The following automatic conversions were performed:
'_symmetry_cell_setting' value 'Monoclinic' changed to 'monoclinic'
according to '/home/saulius/struct/CIF-dictionaries/cif_core.dic'
dictionary named 'cif_core.dic' version 2.4.1 from 2010-06-29.

Automatic conversion script
Id: cif_fix_enum 1555 2011-01-17 13:19:09Z saulius 
;
_cod_original_sg_symbol_H-M P2(1)/c
_cod_database_code 8102487

loop_
_symmetry_equiv_pos_as_xyz
'x, y, z'
'-x, y+1/2, -z+1/2'
'-x, -y, -z'
'x, -y-1/2, z-1/2'

loop_
_atom_site_label
_atom_site_type_symbol
_atom_site_fract_x
_atom_site_fract_y
_atom_site_fract_z
_atom_site_U_iso_or_equiv
_atom_site_adp_type
_atom_site_occupancy
_atom_site_symmetry_multiplicity
_atom_site_calc_flag
_atom_site_refinement_flags
_atom_site_disorder_assembly
_atom_site_disorder_group
Cu1 Cu 0.25666(4) 0.82330(5) 0.18646(5) 0.0379(2) Uani 1 1 d . . .
Br1 Br 0.30958(6) 1.17117(6) 0.07399(7) 0.0876(3) Uani 1 1 d . . .
Br2 Br 0.10377(5) 0.50325(5) 0.10807(6) 0.0678(3) Uani 1 1 d . . .
Cl1 Cl 0.07897(15) 1.31825(13) 0.33520(14) 0.0742(6) Uani 1 1 d . . .
Cl2 Cl 0.37780(12) 0.39201(14) -0.11253(13) 0.0691(5) Uani 1 1 d . . .
N1 N 0.1670(3) 0.8366(3) 0.2826(3) 0.0346(11) Uani 1 1 d . . .
N2 N 0.3772(3) 0.8020(4) 0.1438(4) 0.0435(12) Uani 1 1 d . A .
O1 O 0.2652(3) 0.9685(3) 0.1661(3) 0.0446(10) Uani 1 1 d . . .
O2 O 0.2198(3) 0.6873(3) 0.1489(3) 0.0434(10) Uani 1 1 d . . .
C1 C 0.1359(4) 0.9247(4) 0.3087(4) 0.0373(13) Uani 1 1 d . . .
H1 H 0.0952 0.9228 0.3563 0.045 Uiso 1 1 calc R . .
C2 C 0.1575(4) 1.0274(4) 0.2717(4) 0.0375(14) Uani 1 1 d . . .
C3 C 0.2191(4) 1.0422(4) 0.2029(4) 0.0364(13) Uani 1 1 d . . .
C4 C 0.2319(4) 1.1478(4) 0.1727(4) 0.0452(15) Uani 1 1 d . . .
C5 C 0.1898(4) 1.2315(4) 0.2115(5) 0.0500(16) Uani 1 1 d . . .
H5 H 0.2001 1.2993 0.1905 0.060 Uiso 1 1 calc R . .
C6 C 0.1315(4) 1.2127(4) 0.2827(5) 0.0480(16) Uani 1 1 d . . .
C7 C 0.1141(4) 1.1127(4) 0.3124(4) 0.0431(14) Uani 1 1 d . . .
H7 H 0.0737 1.1014 0.3593 0.052 Uiso 1 1 calc R . .
C8 C 0.1363(4) 0.7384(4) 0.3273(4) 0.0375(13) Uani 1 1 d . . .
H8 H 0.1189 0.6899 0.2758 0.045 Uiso 1 1 calc R . .
C9 C 0.2143(4) 0.6895(4) 0.3831(5) 0.0467(15) Uani 1 1 d . . .
H9A H 0.2633 0.6809 0.3416 0.056 Uiso 1 1 calc R . .
H9B H 0.2332 0.7359 0.4348 0.056 Uiso 1 1 calc R . .
C10 C 0.1892(4) 0.5836(5) 0.4235(5) 0.0597(18) Uani 1 1 d . . .
H10A H 0.1788 0.5346 0.3715 0.072 Uiso 1 1 calc R . .
H10B H 0.2381 0.5572 0.4634 0.072 Uiso 1 1 calc R . .
C11 C 0.1079(5) 0.5896(5) 0.4813(5) 0.0633(19) Uani 1 1 d . . .
H11A H 0.1212 0.6295 0.5389 0.076 Uiso 1 1 calc R . .
H11B H 0.0910 0.5194 0.4999 0.076 Uiso 1 1 calc R . .
C12 C 0.0318(4) 0.6403(5) 0.4261(5) 0.0565(18) Uani 1 1 d . . .
H12A H -0.0181 0.6469 0.4666 0.068 Uiso 1 1 calc R . .
H12B H 0.0141 0.5966 0.3722 0.068 Uiso 1 1 calc R . .
C13 C 0.0585(4) 0.7491(4) 0.3907(5) 0.0466(15) Uani 1 1 d . . .
H13A H 0.0092 0.7810 0.3553 0.056 Uiso 1 1 calc R . .
H13B H 0.0743 0.7937 0.4446 0.056 Uiso 1 1 calc R . .
C14 C 0.3984(4) 0.7272(4) 0.0882(4) 0.0444(15) Uani 1 1 d . . .
H14 H 0.4552 0.7290 0.0656 0.053 Uiso 1 1 calc R . .
C15 C 0.3434(4) 0.6405(4) 0.0570(4) 0.0374(13) Uani 1 1 d . . .
C16 C 0.2590(4) 0.6242(4) 0.0923(4) 0.0369(13) Uani 1 1 d . . .
C17 C 0.2156(4) 0.5310(4) 0.0615(4) 0.0400(14) Uani 1 1 d . . .
C18 C 0.2513(4) 0.4602(4) 0.0015(4) 0.0456(15) Uani 1 1 d . . .
H18 H 0.2211 0.3991 -0.0154 0.055 Uiso 1 1 calc R . .
C19 C 0.3342(4) 0.4810(4) -0.0343(5) 0.0463(15) Uani 1 1 d . . .
C20 C 0.3783(4) 0.5680(4) -0.0052(4) 0.0448(15) Uani 1 1 d . . .
H20 H 0.4342 0.5800 -0.0277 0.054 Uiso 1 1 calc R . .
C21 C 0.4453(4) 0.8764(5) 0.1766(5) 0.0532(17) Uani 1 1 d . . .
H21 H 0.4158 0.9382 0.2018 0.064 Uiso 0.89(3) 1 calc PR A 1
H21' H 0.4921 0.8274 0.1604 0.064 Uiso 0.11(3) 1 d PR A 2
C22 C 0.5052(8) 0.9126(12) 0.0997(8) 0.079(4) Uani 0.89(3) 1 d P A 1
H22A H 0.4702 0.9403 0.0460 0.094 Uiso 0.89(3) 1 calc PR A 1
H22B H 0.5397 0.8542 0.0776 0.094 Uiso 0.89(3) 1 calc PR A 1
C23 C 0.5675(9) 0.9992(12) 0.1420(10) 0.085(4) Uani 0.89(3) 1 d P A 1
H23A H 0.6044 1.0264 0.0929 0.102 Uiso 0.89(3) 1 calc PR A 1
H23B H 0.5329 1.0567 0.1660 0.102 Uiso 0.89(3) 1 calc PR A 1
C24 C 0.6241(6) 0.9528(7) 0.2214(6) 0.085(2) Uani 1 1 d . . .
H24A H 0.6594 0.8964 0.1966 0.102 Uiso 0.89(3) 1 calc PR A 1
H24B H 0.6639 1.0059 0.2477 0.102 Uiso 0.89(3) 1 calc PR A 1
H24C H 0.6176 1.0227 0.2473 0.102 Uiso 0.11(3) 1 d PR A 2
H24D H 0.6867 0.9375 0.2207 0.102 Uiso 0.11(3) 1 d PR A 2
C25 C 0.5683(10) 0.9113(14) 0.2982(10) 0.080(4) Uani 0.89(3) 1 d P A 1
H25A H 0.5360 0.9685 0.3259 0.096 Uiso 0.89(3) 1 calc PR A 1
H25B H 0.6058 0.8800 0.3480 0.096 Uiso 0.89(3) 1 calc PR A 1
C26 C 0.5021(8) 0.8280(11) 0.2572(8) 0.069(3) Uani 0.89(3) 1 d P A 1
H26A H 0.5341 0.7683 0.2335 0.082 Uiso 0.89(3) 1 calc PR A 1
H26B H 0.4647 0.8037 0.3071 0.082 Uiso 0.89(3) 1 calc PR A 1
C22' C 0.485(7) 0.963(10) 0.117(8) 0.08(3) Uiso 0.11(3) 1 d P A 2
H22C H 0.4689 1.0312 0.1428 0.094 Uiso 0.11(3) 1 calc PR A 2
H22D H 0.4615 0.9590 0.0521 0.094 Uiso 0.11(3) 1 calc PR A 2
C23' C 0.586(7) 0.952(10) 0.120(8) 0.08(3) Uiso 0.11(3) 1 d P A 2
H23C H 0.6016 0.8864 0.0896 0.101 Uiso 0.11(3) 1 calc PR A 2
H23D H 0.6115 1.0087 0.0846 0.101 Uiso 0.11(3) 1 calc PR A 2
C25' C 0.581(9) 0.875(11) 0.287(10) 0.08(5) Uiso 0.11(3) 1 d P A 2
H25C H 0.6001 0.8902 0.3523 0.096 Uiso 0.11(3) 1 calc PR A 2
H25D H 0.6012 0.8049 0.2721 0.096 Uiso 0.11(3) 1 calc PR A 2
C26' C 0.480(6) 0.877(9) 0.279(6) 0.07(3) Uiso 0.11(3) 1 d P A 2
H26C H 0.4575 0.8170 0.3117 0.083 Uiso 0.11(3) 1 calc PR A 2
H26D H 0.4596 0.9398 0.3101 0.083 Uiso 0.11(3) 1 calc PR A 2

loop_
_atom_site_aniso_label
_atom_site_aniso_U_11
_atom_site_aniso_U_22
_atom_site_aniso_U_33
_atom_site_aniso_U_23
_atom_site_aniso_U_13
_atom_site_aniso_U_12
Cu1 0.0378(4) 0.0294(4) 0.0473(4) -0.0017(3) 0.0108(3) -0.0012(3)
Br1 0.1152(8) 0.0451(4) 0.1071(7) 0.0132(4) 0.0609(6) -0.0018(4)
Br2 0.0533(5) 0.0506(4) 0.1008(7) -0.0074(4) 0.0182(4) -0.0133(3)
Cl1 0.1059(16) 0.0411(9) 0.0772(13) -0.0128(9) 0.0228(11) 0.0199(9)
Cl2 0.0710(13) 0.0692(12) 0.0671(12) -0.0320(9) 0.0010(9) 0.0210(9)
N1 0.035(3) 0.031(2) 0.038(3) 0.001(2) 0.006(2) -0.003(2)
N2 0.038(3) 0.035(3) 0.058(3) 0.002(2) 0.005(2) -0.002(2)
O1 0.051(3) 0.0278(19) 0.057(3) 0.0024(18) 0.016(2) 0.0016(17)
O2 0.042(2) 0.035(2) 0.054(3) -0.0085(19) 0.017(2) -0.0036(17)
C1 0.038(3) 0.038(3) 0.037(3) 0.001(3) 0.008(3) -0.004(3)
C2 0.037(3) 0.030(3) 0.045(4) 0.000(3) -0.001(3) -0.001(2)
C3 0.036(3) 0.032(3) 0.041(3) -0.003(3) -0.001(3) -0.001(2)
C4 0.044(4) 0.039(3) 0.053(4) 0.004(3) 0.007(3) 0.003(3)
C5 0.064(4) 0.028(3) 0.059(4) -0.002(3) 0.003(3) 0.002(3)
C6 0.058(4) 0.035(3) 0.051(4) -0.005(3) 0.002(3) 0.010(3)
C7 0.043(4) 0.041(3) 0.046(4) -0.005(3) 0.005(3) 0.001(3)
C8 0.041(3) 0.031(3) 0.041(3) 0.000(2) 0.006(3) -0.005(2)
C9 0.043(4) 0.044(4) 0.053(4) 0.004(3) 0.009(3) -0.002(3)
C10 0.065(5) 0.046(4) 0.068(5) 0.009(3) 0.005(4) 0.002(3)
C11 0.072(5) 0.056(4) 0.063(5) 0.015(4) 0.011(4) -0.015(4)
C12 0.050(4) 0.052(4) 0.069(5) 0.007(3) 0.017(3) -0.013(3)
C13 0.040(4) 0.047(4) 0.054(4) 0.005(3) 0.008(3) -0.004(3)
C14 0.036(3) 0.043(3) 0.055(4) 0.001(3) 0.008(3) 0.000(3)
C15 0.040(3) 0.033(3) 0.039(3) 0.005(3) 0.005(3) 0.002(3)
C16 0.039(3) 0.032(3) 0.040(3) 0.007(3) 0.001(3) 0.000(3)
C17 0.044(4) 0.031(3) 0.046(4) 0.003(3) 0.008(3) 0.002(3)
C18 0.047(4) 0.038(3) 0.051(4) -0.005(3) -0.009(3) 0.003(3)
C19 0.047(4) 0.044(3) 0.047(4) -0.007(3) -0.007(3) 0.013(3)
C20 0.044(4) 0.043(3) 0.048(4) 0.005(3) 0.003(3) 0.007(3)
C21 0.053(4) 0.053(4) 0.053(4) 0.000(3) 0.002(3) 0.000(3)
C22 0.079(8) 0.079(8) 0.079(7) 0.000(6) 0.003(5) 0.000(6)
C23 0.085(8) 0.085(9) 0.085(8) 0.000(7) 0.004(6) 0.000(6)
C24 0.085(6) 0.085(6) 0.085(6) 0.000(5) 0.004(5) 0.000(5)
C25 0.080(9) 0.080(10) 0.080(9) 0.000(7) 0.003(6) 0.000(7)
C26 0.069(6) 0.069(7) 0.069(6) 0.000(5) 0.003(5) 0.000(5)

loop_
_atom_type_symbol
_atom_type_description
_atom_type_scat_dispersion_real
_atom_type_scat_dispersion_imag
_atom_type_scat_source
C C 0.0033 0.0016 'International Tables Vol C Tables 4.2.6.8 and 6.1.1.4'
H H 0.0000 0.0000 'International Tables Vol C Tables 4.2.6.8 and 6.1.1.4'
O O 0.0106 0.0060 'International Tables Vol C Tables 4.2.6.8 and 6.1.1.4'
Cu Cu 0.3201 1.2651 'International Tables Vol C Tables 4.2.6.8 and 6.1.1.4'
Cl Cl 0.1484 0.1585 'International Tables Vol C Tables 4.2.6.8 and 6.1.1.4'
Br Br -0.2901 2.4595 'International Tables Vol C Tables 4.2.6.8 and 6.1.1.4'
N N 0.0061 0.0033 'International Tables Vol C Tables 4.2.6.8 and 6.1.1.4'

loop_
_geom_angle_atom_site_label_1
_geom_angle_atom_site_label_2
_geom_angle_atom_site_label_3
_geom_angle
_geom_angle_site_symmetry_1
_geom_angle_site_symmetry_3
_geom_angle_publ_flag
O1 Cu1 O2 152.03(18) . . ?
O1 Cu1 N1 94.22(17) . . ?
O2 Cu1 N1 93.80(17) . . ?
O1 Cu1 N2 91.08(18) . . ?
O2 Cu1 N2 93.19(18) . . ?
N1 Cu1 N2 154.3(2) . . ?
C1 N1 C8 119.6(5) . . ?
C1 N1 Cu1 123.2(4) . . ?
C8 N1 Cu1 117.2(3) . . ?
C14 N2 C21 118.9(5) . . ?
C14 N2 Cu1 123.3(4) . . ?
C21 N2 Cu1 117.8(4) . . ?
C3 O1 Cu1 127.9(4) . . ?
C16 O2 Cu1 127.2(4) . . ?
N1 C1 C2 126.9(5) . . ?
N1 C1 H1 116.6 . . ?
C2 C1 H1 116.6 . . ?
C3 C2 C7 121.3(5) . . ?
C3 C2 C1 122.7(5) . . ?
C7 C2 C1 115.9(5) . . ?
O1 C3 C2 124.9(5) . . ?
O1 C3 C4 119.0(5) . . ?
C2 C3 C4 116.1(5) . . ?
C5 C4 C3 123.1(6) . . ?
C5 C4 Br1 119.1(5) . . ?
C3 C4 Br1 117.8(4) . . ?
C4 C5 C6 118.4(6) . . ?
C4 C5 H5 120.8 . . ?
C6 C5 H5 120.8 . . ?
C7 C6 C5 121.2(5) . . ?
C7 C6 Cl1 119.5(5) . . ?
C5 C6 Cl1 119.3(5) . . ?
C6 C7 C2 119.8(6) . . ?
C6 C7 H7 120.1 . . ?
C2 C7 H7 120.1 . . ?
N1 C8 C13 116.1(4) . . ?
N1 C8 C9 108.2(4) . . ?
C13 C8 C9 109.9(5) . . ?
N1 C8 H8 107.4 . . ?
C13 C8 H8 107.4 . . ?
C9 C8 H8 107.4 . . ?
C10 C9 C8 110.8(5) . . ?
C10 C9 H9A 109.5 . . ?
C8 C9 H9A 109.5 . . ?
C10 C9 H9B 109.5 . . ?
C8 C9 H9B 109.5 . . ?
H9A C9 H9B 108.1 . . ?
C11 C10 C9 112.3(5) . . ?
C11 C10 H10A 109.1 . . ?
C9 C10 H10A 109.1 . . ?
C11 C10 H10B 109.1 . . ?
C9 C10 H10B 109.1 . . ?
H10A C10 H10B 107.9 . . ?
C10 C11 C12 111.7(6) . . ?
C10 C11 H11A 109.3 . . ?
C12 C11 H11A 109.3 . . ?
C10 C11 H11B 109.3 . . ?
C12 C11 H11B 109.3 . . ?
H11A C11 H11B 107.9 . . ?
C11 C12 C13 110.4(5) . . ?
C11 C12 H12A 109.6 . . ?
C13 C12 H12A 109.6 . . ?
C11 C12 H12B 109.6 . . ?
C13 C12 H12B 109.6 . . ?
H12A C12 H12B 108.1 . . ?
C8 C13 C12 109.4(5) . . ?
C8 C13 H13A 109.8 . . ?
C12 C13 H13A 109.8 . . ?
C8 C13 H13B 109.8 . . ?
C12 C13 H13B 109.8 . . ?
H13A C13 H13B 108.2 . . ?
N2 C14 C15 126.8(6) . . ?
N2 C14 H14 116.6 . . ?
C15 C14 H14 116.6 . . ?
C20 C15 C16 119.8(5) . . ?
C20 C15 C14 118.1(5) . . ?
C16 C15 C14 122.0(5) . . ?
O2 C16 C15 124.9(5) . . ?
O2 C16 C17 119.3(5) . . ?
C15 C16 C17 115.7(5) . . ?
C18 C17 C16 123.6(6) . . ?
C18 C17 Br2 118.6(4) . . ?
C16 C17 Br2 117.8(4) . . ?
C17 C18 C19 118.9(5) . . ?
C17 C18 H18 120.5 . . ?
C19 C18 H18 120.5 . . ?
C20 C19 C18 119.2(6) . . ?
C20 C19 Cl2 122.3(5) . . ?
C18 C19 Cl2 118.5(5) . . ?
C19 C20 C15 122.7(6) . . ?
C19 C20 H20 118.6 . . ?
C15 C20 H20 118.6 . . ?
N2 C21 C26' 121(3) . . ?
N2 C21 C22 114.2(7) . . ?
C26' C21 C22 119(3) . . ?
N2 C21 C22' 126(4) . . ?
C26' C21 C22' 112(6) . . ?
C22 C21 C22' 29(5) . . ?
N2 C21 C26 109.9(6) . . ?
C26' C21 C26 30(4) . . ?
C22 C21 C26 108.5(8) . . ?
C22' C21 C26 119(4) . . ?
N2 C21 H21 108.0 . . ?
C26' C21 H21 78.4 . . ?
C22 C21 H21 108.0 . . ?
C22' C21 H21 78.9 . . ?
C26 C21 H21 108.0 . . ?
N2 C21 H21' 91.2 . . ?
C26' C21 H21' 89.7 . . ?
C22 C21 H21' 64.3 . . ?
C22' C21 H21' 91.9 . . ?
C26 C21 H21' 61.5 . . ?
H21 C21 H21' 160.6 . . ?
C21 C22 C23 108.5(11) . . ?
C21 C22 H21' 39.1 . . ?
C23 C22 H21' 114.7 . . ?
C21 C22 H22A 110.0 . . ?
C23 C22 H22A 110.0 . . ?
H21' C22 H22A 132.0 . . ?
C21 C22 H22B 110.0 . . ?
C23 C22 H22B 110.0 . . ?
H21' C22 H22B 71.9 . . ?
H22A C22 H22B 108.4 . . ?
C24 C23 C22 108.8(11) . . ?
C24 C23 H23A 109.9 . . ?
C22 C23 H23A 109.9 . . ?
C24 C23 H23B 109.9 . . ?
C22 C23 H23B 109.9 . . ?
H23A C23 H23B 108.3 . . ?
C25 C24 C23 110.7(10) . . ?
C25 C24 C23' 118(4) . . ?
C23 C24 C23' 29(5) . . ?
C25 C24 C25' 20(5) . . ?
C23 C24 C25' 118(6) . . ?
C23' C24 C25' 114(7) . . ?
C25 C24 H24A 109.5 . . ?
C23 C24 H24A 109.5 . . ?
C23' C24 H24A 81.4 . . ?
C25' C24 H24A 89.4 . . ?
C25 C24 H24B 109.5 . . ?
C23 C24 H24B 109.5 . . ?
C23' C24 H24B 124.8 . . ?
C25' C24 H24B 120.1 . . ?
H24A C24 H24B 108.1 . . ?
C25 C24 H24C 89.1 . . ?
C23 C24 H24C 81.5 . . ?
C23' C24 H24C 108.7 . . ?
C25' C24 H24C 108.7 . . ?
H24A C24 H24C 152.0 . . ?
H24B C24 H24C 44.4 . . ?
C25 C24 H24D 121.3 . . ?
C23 C24 H24D 127.0 . . ?
C23' C24 H24D 108.9 . . ?
C25' C24 H24D 108.6 . . ?
H24A C24 H24D 44.9 . . ?
H24B C24 H24D 63.3 . . ?
H24C C24 H24D 107.7 . . ?
C24 C25 C26 110.5(11) . . ?
C24 C25 H25A 109.5 . . ?
C26 C25 H25A 109.5 . . ?
C24 C25 H25B 109.5 . . ?
C26 C25 H25B 109.5 . . ?
H25A C25 H25B 108.1 . . ?
C21 C26 C25 109.4(10) . . ?
C21 C26 H21' 39.2 . . ?
C25 C26 H21' 114.5 . . ?
C21 C26 H26A 109.8 . . ?
C25 C26 H26A 109.8 . . ?
H21' C26 H26A 71.9 . . ?
C21 C26 H26B 109.8 . . ?
C25 C26 H26B 109.8 . . ?
H21' C26 H26B 132.6 . . ?
H26A C26 H26B 108.2 . . ?
C21 C22' C23' 109(9) . . ?
C21 C22' H22C 109.8 . . ?
C23' C22' H22C 109.8 . . ?
C21 C22' H22D 109.8 . . ?
C23' C22' H22D 109.8 . . ?
H22C C22' H22D 108.3 . . ?
C24 C23' C22' 111(9) . . ?
C24 C23' H23C 109.4 . . ?
C22' C23' H23C 109.4 . . ?
C24 C23' H23D 109.4 . . ?
C22' C23' H23D 109.4 . . ?
H23C C23' H23D 108.0 . . ?
C24 C25' C26' 113(10) . . ?
C24 C25' H25C 108.9 . . ?
C26' C25' H25C 108.9 . . ?
C24 C25' H25D 108.9 . . ?
C26' C25' H25D 108.9 . . ?
H25C C25' H25D 107.7 . . ?
C21 C26' C25' 113(9) . . ?
C21 C26' H26C 109.1 . . ?
C25' C26' H26C 109.1 . . ?
C21 C26' H26D 109.1 . . ?
C25' C26' H26D 109.1 . . ?
H26C C26' H26D 107.8 . . ?

loop_
_geom_bond_atom_site_label_1
_geom_bond_atom_site_label_2
_geom_bond_distance
_geom_bond_site_symmetry_2
_geom_bond_publ_flag
Cu1 O1 1.880(4) . ?
Cu1 O2 1.892(4) . ?
Cu1 N1 1.963(4) . ?
Cu1 N2 1.967(5) . ?
Br1 C4 1.880(6) . ?
Br2 C17 1.877(6) . ?
Cl1 C6 1.744(6) . ?
Cl2 C19 1.730(6) . ?
N1 C1 1.279(6) . ?
N1 C8 1.485(6) . ?
N2 C14 1.283(7) . ?
N2 C21 1.462(8) . ?
O1 C3 1.291(6) . ?
O2 C16 1.294(6) . ?
C1 C2 1.452(7) . ?
C1 H1 0.9300 . ?
C2 C3 1.386(8) . ?
C2 C7 1.406(8) . ?
C3 C4 1.429(8) . ?
C4 C5 1.370(8) . ?
C5 C6 1.383(9) . ?
C5 H5 0.9300 . ?
C6 C7 1.372(8) . ?
C7 H7 0.9300 . ?
C8 C13 1.514(8) . ?
C8 C9 1.525(8) . ?
C8 H8 0.9800 . ?
C9 C10 1.520(8) . ?
C9 H9A 0.9700 . ?
C9 H9B 0.9700 . ?
C10 C11 1.506(9) . ?
C10 H10A 0.9700 . ?
C10 H10B 0.9700 . ?
C11 C12 1.509(9) . ?
C11 H11A 0.9700 . ?
C11 H11B 0.9700 . ?
C12 C13 1.534(8) . ?
C12 H12A 0.9700 . ?
C12 H12B 0.9700 . ?
C13 H13A 0.9700 . ?
C13 H13B 0.9700 . ?
C14 C15 1.442(8) . ?
C14 H14 0.9300 . ?
C15 C20 1.392(8) . ?
C15 C16 1.407(8) . ?
C16 C17 1.418(7) . ?
C17 C18 1.362(8) . ?
C18 C19 1.398(9) . ?
C18 H18 0.9300 . ?
C19 C20 1.351(8) . ?
C20 H20 0.9300 . ?
C21 C26' 1.51(9) . ?
C21 C22 1.512(12) . ?
C21 C22' 1.52(10) . ?
C21 C26 1.525(12) . ?
C21 H21 0.9800 . ?
C21 H21' 0.9800 . ?
C22 C23 1.56(2) . ?
C22 H22A 0.9700 . ?
C22 H22B 0.9700 . ?
C23 C24 1.500(14) . ?
C23 H23A 0.9700 . ?
C23 H23B 0.9700 . ?
C24 C25 1.495(16) . ?
C24 C23' 1.51(10) . ?
C24 C25' 1.52(14) . ?
C24 H24A 0.9700 . ?
C24 H24B 0.9700 . ?
C24 H24C 0.9700 . ?
C24 H24D 0.9700 . ?
C25 C26 1.556(19) . ?
C25 H25A 0.9700 . ?
C25 H25B 0.9700 . ?
C26 H26A 0.9700 . ?
C26 H26B 0.9700 . ?
C22' C23' 1.54(17) . ?
C22' H22C 0.9700 . ?
C22' H22D 0.9700 . ?
C23' H23C 0.9700 . ?
C23' H23D 0.9700 . ?
C25' C26' 1.52(18) . ?
C25' H25C 0.9700 . ?
C25' H25D 0.9700 . ?
C26' H26C 0.9700 . ?
C26' H26D 0.9700 . ?

loop_
_geom_torsion_atom_site_label_1
_geom_torsion_atom_site_label_2
_geom_torsion_atom_site_label_3
_geom_torsion_atom_site_label_4
_geom_torsion
_geom_torsion_site_symmetry_1
_geom_torsion_site_symmetry_2
_geom_torsion_site_symmetry_3
_geom_torsion_site_symmetry_4
_geom_torsion_publ_flag
O1 Cu1 N1 C1 0.5(5) . . . . ?
O2 Cu1 N1 C1 -152.7(5) . . . . ?
N2 Cu1 N1 C1 101.8(6) . . . . ?
O1 Cu1 N1 C8 -178.4(4) . . . . ?
O2 Cu1 N1 C8 28.5(4) . . . . ?
N2 Cu1 N1 C8 -77.0(6) . . . . ?
O1 Cu1 N2 C14 -136.8(5) . . . . ?
O2 Cu1 N2 C14 15.5(5) . . . . ?
N1 Cu1 N2 C14 121.1(6) . . . . ?
O1 Cu1 N2 C21 42.4(4) . . . . ?
O2 Cu1 N2 C21 -165.3(4) . . . . ?
N1 Cu1 N2 C21 -59.7(6) . . . . ?
O2 Cu1 O1 C3 102.1(5) . . . . ?
N1 Cu1 O1 C3 -4.1(5) . . . . ?
N2 Cu1 O1 C3 -159.0(5) . . . . ?
O1 Cu1 O2 C16 82.3(6) . . . . ?
N1 Cu1 O2 C16 -171.3(4) . . . . ?
N2 Cu1 O2 C16 -16.1(5) . . . . ?
C8 N1 C1 C2 -179.0(5) . . . . ?
Cu1 N1 C1 C2 2.2(8) . . . . ?
N1 C1 C2 C3 -2.2(9) . . . . ?
N1 C1 C2 C7 -180.0(5) . . . . ?
Cu1 O1 C3 C2 5.2(8) . . . . ?
Cu1 O1 C3 C4 -175.6(4) . . . . ?
C7 C2 C3 O1 175.9(5) . . . . ?
C1 C2 C3 O1 -1.8(9) . . . . ?
C7 C2 C3 C4 -3.3(8) . . . . ?
C1 C2 C3 C4 179.0(5) . . . . ?
O1 C3 C4 C5 -176.2(6) . . . . ?
C2 C3 C4 C5 3.1(9) . . . . ?
O1 C3 C4 Br1 4.5(7) . . . . ?
C2 C3 C4 Br1 -176.2(4) . . . . ?
C3 C4 C5 C6 -0.6(10) . . . . ?
Br1 C4 C5 C6 178.7(5) . . . . ?
C4 C5 C6 C7 -1.8(10) . . . . ?
C4 C5 C6 Cl1 178.5(5) . . . . ?
C5 C6 C7 C2 1.5(9) . . . . ?
Cl1 C6 C7 C2 -178.8(5) . . . . ?
C3 C2 C7 C6 1.2(9) . . . . ?
C1 C2 C7 C6 179.0(5) . . . . ?
C1 N1 C8 C13 9.3(7) . . . . ?
Cu1 N1 C8 C13 -171.8(4) . . . . ?
C1 N1 C8 C9 -114.8(6) . . . . ?
Cu1 N1 C8 C9 64.1(5) . . . . ?
N1 C8 C9 C10 -175.0(5) . . . . ?
C13 C8 C9 C10 57.3(7) . . . . ?
C8 C9 C10 C11 -53.6(7) . . . . ?
C9 C10 C11 C12 53.1(8) . . . . ?
C10 C11 C12 C13 -55.7(8) . . . . ?
N1 C8 C13 C12 176.6(5) . . . . ?
C9 C8 C13 C12 -60.2(6) . . . . ?
C11 C12 C13 C8 59.4(7) . . . . ?
C21 N2 C14 C15 172.8(6) . . . . ?
Cu1 N2 C14 C15 -8.0(9) . . . . ?
N2 C14 C15 C20 178.8(6) . . . . ?
N2 C14 C15 C16 -5.4(9) . . . . ?
Cu1 O2 C16 C15 8.4(8) . . . . ?
Cu1 O2 C16 C17 -171.2(4) . . . . ?
C20 C15 C16 O2 -178.7(5) . . . . ?
C14 C15 C16 O2 5.6(9) . . . . ?
C20 C15 C16 C17 0.9(8) . . . . ?
C14 C15 C16 C17 -174.8(5) . . . . ?
O2 C16 C17 C18 179.5(5) . . . . ?
C15 C16 C17 C18 -0.1(8) . . . . ?
O2 C16 C17 Br2 -1.6(7) . . . . ?
C15 C16 C17 Br2 178.8(4) . . . . ?
C16 C17 C18 C19 -1.8(9) . . . . ?
Br2 C17 C18 C19 179.3(4) . . . . ?
C17 C18 C19 C20 2.9(9) . . . . ?
C17 C18 C19 Cl2 -178.6(4) . . . . ?
C18 C19 C20 C15 -2.2(9) . . . . ?
Cl2 C19 C20 C15 179.4(5) . . . . ?
C16 C15 C20 C19 0.2(9) . . . . ?
C14 C15 C20 C19 176.1(6) . . . . ?
C14 N2 C21 C26' -109(6) . . . . ?
Cu1 N2 C21 C26' 72(6) . . . . ?
C14 N2 C21 C22 43.5(10) . . . . ?
Cu1 N2 C21 C22 -135.8(8) . . . . ?
C14 N2 C21 C22' 75(6) . . . . ?
Cu1 N2 C21 C22' -105(6) . . . . ?
C14 N2 C21 C26 -78.7(9) . . . . ?
Cu1 N2 C21 C26 102.0(8) . . . . ?
N2 C21 C22 C23 174.3(10) . . . . ?
C26' C21 C22 C23 -32(6) . . . . ?
C22' C21 C22 C23 53(8) . . . . ?
C26 C21 C22 C23 -62.7(18) . . . . ?
C21 C22 C23 C24 62.7(18) . . . . ?
C22 C23 C24 C25 -60(2) . . . . ?
C22 C23 C24 C23' 51(9) . . . . ?
C22 C23 C24 C25' -39(7) . . . . ?
C23 C24 C25 C26 58(2) . . . . ?
C23' C24 C25 C26 27(7) . . . . ?
C25' C24 C25 C26 -56(17) . . . . ?
N2 C21 C26 C25 -174.5(10) . . . . ?
C26' C21 C26 C25 -56(7) . . . . ?
C22 C21 C26 C25 59.9(18) . . . . ?
C22' C21 C26 C25 30(7) . . . . ?
C24 C25 C26 C21 -57.3(19) . . . . ?
N2 C21 C22' C23' -125(7) . . . . ?
C26' C21 C22' C23' 58(15) . . . . ?
C22 C21 C22' C23' -50(9) . . . . ?
C26 C21 C22' C23' 26(13) . . . . ?
C25 C24 C23' C22' 30(13) . . . . ?
C23 C24 C23' C22' -52(10) . . . . ?
C25' C24 C23' C22' 52(15) . . . . ?
C21 C22' C23' C24 -57(14) . . . . ?
C25 C24 C25' C26' 59(15) . . . . ?
C23 C24 C25' C26' -16(14) . . . . ?
C23' C24 C25' C26' -47(16) . . . . ?
N2 C21 C26' C25' 130(8) . . . . ?
C22 C21 C26' C25' -22(13) . . . . ?
C22' C21 C26' C25' -54(15) . . . . ?
C26 C21 C26' C25' 55(10) . . . . ?
C24 C25' C26' C21 47(15) . . . . ?
